data_2236085
loop_
_publ_author_name
'Fazal, E.'
'Jasinski, Jerry P.'
'Krauss, Shannon T.'
'Sudha, B. S.'
'Yathirajan, H. S.'

_publ_section_title
;
 4-Methylphenyl quinoline-2-carboxylate
;
_journal_coeditor_code BQ2377
_journal_issue 11
_journal_name_full 'Acta Crystallographica Section E'
_journal_page_first o3231
_journal_page_last o3232
_journal_paper_doi 10.1107/S1600536812044030
_journal_volume 68
_journal_year 2012
_chemical_formula_iupac 'C17 H13 N O2'
_chemical_formula_moiety 'C17 H13 N O2'
_chemical_formula_sum 'C17 H13 N O2'
_chemical_formula_weight 263.28
_chemical_name_systematic
;
4-Methylphenyl quinoline-2-carboxylate
;
_space_group_IT_number 61
_symmetry_cell_setting orthorhombic
_symmetry_space_group_name_Hall '-P 2ac 2ab'
_symmetry_space_group_name_H-M 'P b c a'
_atom_sites_solution_hydrogens geom
_atom_sites_solution_primary direct
_atom_sites_solution_secondary difmap
_cell_angle_alpha 90.00
_cell_angle_beta 90.00
_cell_angle_gamma 90.00
_cell_formula_units_Z 16
_cell_length_a 11.5421(2)
_cell_length_b 17.3191(3)
_cell_length_c 26.6667(5)
_cell_measurement_reflns_used 10490
_cell_measurement_temperature 173(2)
_cell_measurement_theta_max 72.6757
_cell_measurement_theta_min 3.8266
_cell_volume 5330.64(16)
_computing_cell_refinement '<i>CrysAlis PRO</i> (Oxford Diffraction, 2010)'
_computing_data_collection '<i>CrysAlis PRO</i> (Oxford Diffraction, 2010)'
_computing_data_reduction '<i>CrysAlis RED</i> (Oxford Diffraction, 2010)'
_computing_molecular_graphics '<i>SHELXTL</i> (Bruker, 2000)'
_computing_publication_material '<i>SHELXTL</i> (Bruker, 2000)'
_computing_structure_refinement '<i>SHELXL97</i> (Sheldrick, 2008)'
_computing_structure_solution '<i>SHELXS97</i> (Sheldrick, 2008)'
_diffrn_ambient_temperature 173(2)
_diffrn_detector_area_resol_mean 16.0416
_diffrn_measured_fraction_theta_full 1.000
_diffrn_measured_fraction_theta_max 0.992
_diffrn_measurement_device_type 'Oxford Diffraction Xcalibur (Eos, Gemini)'
_diffrn_measurement_method '\w scans'
_diffrn_radiation_monochromator graphite
_diffrn_radiation_source 'Enhance (Cu) X-ray Source'
_diffrn_radiation_type CuK\a
_diffrn_radiation_wavelength 1.54184
_diffrn_reflns_av_R_equivalents 0.0463
_diffrn_reflns_av_sigmaI/netI 0.0236
_diffrn_reflns_limit_h_max 10
_diffrn_reflns_limit_h_min -14
_diffrn_reflns_limit_k_max 21
_diffrn_reflns_limit_k_min -20
_diffrn_reflns_limit_l_max 31
_diffrn_reflns_limit_l_min -32
_diffrn_reflns_number 34626
_diffrn_reflns_theta_full 67.50
_diffrn_reflns_theta_max 72.83
_diffrn_reflns_theta_min 4.89
_exptl_absorpt_coefficient_mu 0.696
_exptl_absorpt_correction_T_max 1.00000
_exptl_absorpt_correction_T_min 0.72581
_exptl_absorpt_correction_type multi-scan
_exptl_absorpt_process_details
;
(Crysalis PRO and Crysalis RED; Oxford Diffraction, 2010)
;
_exptl_crystal_colour colorless
_exptl_crystal_density_diffrn 1.312
_exptl_crystal_density_method 'not measured'
_exptl_crystal_description chunk
_exptl_crystal_F_000 2208
_exptl_crystal_size_max 0.22
_exptl_crystal_size_mid 0.14
_exptl_crystal_size_min 0.12
_refine_diff_density_max 0.203
_refine_diff_density_min -0.187
_refine_ls_extinction_method none
_refine_ls_goodness_of_fit_ref 1.017
_refine_ls_hydrogen_treatment constr
_refine_ls_matrix_type full
_refine_ls_number_parameters 363
_refine_ls_number_reflns 5265
_refine_ls_number_restraints 0
_refine_ls_restrained_S_all 1.017
_refine_ls_R_factor_all 0.0561
_refine_ls_R_factor_gt 0.0442
_refine_ls_shift/su_max 0.001
_refine_ls_shift/su_mean 0.000
_refine_ls_structure_factor_coef Fsqd
_refine_ls_weighting_details 'calc w=1/[\s^2^(Fo^2^)+(0.0604P)^2^+1.7830P] where P=(Fo^2^+2Fc^2^)/3'
_refine_ls_weighting_scheme calc
_refine_ls_wR_factor_gt 0.1141
_refine_ls_wR_factor_ref 0.1239
_reflns_number_gt 4303
_reflns_number_total 5265
_reflns_threshold_expression I>2sigma(I)
_cod_data_source_file bq2377.cif
_cod_data_source_block I
_cod_original_cell_volume 5330.65(16)
_cod_database_code 2236085
_cod_database_fobs_code 2236085

loop_
_symmetry_equiv_pos_as_xyz
'x, y, z'
'-x+1/2, -y, z+1/2'
'x+1/2, -y+1/2, -z'
'-x, y+1/2, -z+1/2'
'-x, -y, -z'
'x-1/2, y, -z-1/2'
'-x-1/2, y-1/2, z'
'x, -y-1/2, z-1/2'

loop_
_atom_site_type_symbol
_atom_site_label
_atom_site_fract_x
_atom_site_fract_y
_atom_site_fract_z
_atom_site_U_iso_or_equiv
_atom_site_adp_type
_atom_site_calc_flag
_atom_site_refinement_flags
_atom_site_occupancy
_atom_site_symmetry_multiplicity
O O1A 0.12216(11) 0.67251(7) 0.39057(4) 0.0511(3) Uani d . 1 1
O O2A 0.13223(13) 0.56857(9) 0.34041(5) 0.0657(4) Uani d . 1 1
N N1A -0.03742(11) 0.60902(8) 0.44686(5) 0.0390(3) Uani d . 1 1
C C1A -0.11347(13) 0.57558(9) 0.47931(6) 0.0396(4) Uani d . 1 1
C C2A -0.14961(14) 0.61816(10) 0.52172(6) 0.0450(4) Uani d . 1 1
H H2A -0.1244 0.6688 0.5259 0.054 Uiso calc R 1 1
C C3A -0.22121(15) 0.58568(11) 0.55662(7) 0.0525(4) Uani d . 1 1
H H3A -0.2437 0.6142 0.5845 0.063 Uiso calc R 1 1
C C4A -0.26120(16) 0.50963(12) 0.55081(8) 0.0578(5) Uani d . 1 1
H H4A -0.3097 0.4880 0.5749 0.069 Uiso calc R 1 1
C C5A -0.22915(15) 0.46757(11) 0.51017(8) 0.0569(5) Uani d . 1 1
H H5A -0.2561 0.4172 0.5067 0.068 Uiso calc R 1 1
C C6A -0.15524(14) 0.49894(9) 0.47282(7) 0.0464(4) Uani d . 1 1
C C7A -0.11881(16) 0.45862(10) 0.43001(8) 0.0537(5) Uani d . 1 1
H H7A -0.1462 0.4090 0.4238 0.064 Uiso calc R 1 1
C C8A -0.04317(17) 0.49246(10) 0.39768(7) 0.0526(5) Uani d . 1 1
H H8A -0.0185 0.4664 0.3691 0.063 Uiso calc R 1 1
C C9A -0.00251(14) 0.56800(9) 0.40816(6) 0.0422(4) Uani d . 1 1
C C10A 0.08924(16) 0.60161(10) 0.37521(6) 0.0455(4) Uani d . 1 1
C C11A 0.21459(15) 0.70870(10) 0.36529(6) 0.0447(4) Uani d . 1 1
C C12A 0.32213(17) 0.70819(12) 0.38707(7) 0.0555(5) Uani d . 1 1
H H12A 0.3348 0.6815 0.4168 0.067 Uiso calc R 1 1
C C13A 0.41123(16) 0.74779(11) 0.36423(7) 0.0534(4) Uani d . 1 1
H H13A 0.4842 0.7475 0.3790 0.064 Uiso calc R 1 1
C C14A 0.39551(15) 0.78789(10) 0.32009(6) 0.0452(4) Uani d . 1 1
C C15A 0.28520(17) 0.78769(12) 0.29953(7) 0.0553(5) Uani d . 1 1
H H15A 0.2719 0.8147 0.2699 0.066 Uiso calc R 1 1
C C16A 0.19469(16) 0.74867(12) 0.32171(7) 0.0535(5) Uani d . 1 1
H H16A 0.1212 0.7494 0.3074 0.064 Uiso calc R 1 1
C C17A 0.49506(18) 0.82914(13) 0.29514(7) 0.0600(5) Uani d . 1 1
H H17D 0.5132 0.8040 0.2640 0.090 Uiso calc R 1 1
H H17E 0.5616 0.8278 0.3167 0.090 Uiso calc R 1 1
H H17F 0.4738 0.8818 0.2888 0.090 Uiso calc R 1 1
O O1B 0.66824(11) 0.35457(6) 0.36695(4) 0.0466(3) Uani d . 1 1
O O2B 0.60648(11) 0.25607(7) 0.31907(5) 0.0540(3) Uani d . 1 1
N N1B 0.78323(10) 0.26045(7) 0.42615(4) 0.0322(3) Uani d . 1 1
C C1B 0.85486(12) 0.21554(8) 0.45442(5) 0.0309(3) Uani d . 1 1
C C2B 0.90207(13) 0.24698(9) 0.49877(6) 0.0365(3) Uani d . 1 1
H H2B 0.8820 0.2968 0.5085 0.044 Uiso calc R 1 1
C C3B 0.97676(14) 0.20498(9) 0.52742(6) 0.0396(3) Uani d . 1 1
H H3B 1.0079 0.2265 0.5564 0.048 Uiso calc R 1 1
C C4B 1.00717(14) 0.12907(9) 0.51339(6) 0.0409(4) Uani d . 1 1
H H4B 1.0576 0.1007 0.5334 0.049 Uiso calc R 1 1
C C5B 0.96322(14) 0.09699(9) 0.47076(6) 0.0392(4) Uani d . 1 1
H H5B 0.9842 0.0470 0.4618 0.047 Uiso calc R 1 1
C C6B 0.88617(13) 0.13903(8) 0.44012(5) 0.0330(3) Uani d . 1 1
C C7B 0.83864(14) 0.11000(9) 0.39521(6) 0.0385(3) Uani d . 1 1
H H7B 0.8567 0.0603 0.3846 0.046 Uiso calc R 1 1
C C8B 0.76635(14) 0.15486(9) 0.36753(6) 0.0385(3) Uani d . 1 1
H H8B 0.7338 0.1363 0.3380 0.046 Uiso calc R 1 1
C C9B 0.74165(12) 0.23042(8) 0.38463(5) 0.0332(3) Uani d . 1 1
C C10B 0.66380(13) 0.27980(9) 0.35296(5) 0.0362(3) Uani d . 1 1
C C11B 0.60426(15) 0.40810(9) 0.33826(6) 0.0396(4) Uani d . 1 1
C C12B 0.48842(16) 0.41864(10) 0.34708(6) 0.0481(4) Uani d . 1 1
H H12B 0.4496 0.3877 0.3701 0.058 Uiso calc R 1 1
C C13B 0.42981(16) 0.47621(11) 0.32107(6) 0.0488(4) Uani d . 1 1
H H13B 0.3511 0.4835 0.3269 0.059 Uiso calc R 1 1
C C14B 0.48616(15) 0.52276(9) 0.28679(6) 0.0428(4) Uani d . 1 1
C C15B 0.60316(15) 0.51005(10) 0.27840(6) 0.0428(4) Uani d . 1 1
H H15B 0.6422 0.5403 0.2551 0.051 Uiso calc R 1 1
C C16B 0.66314(15) 0.45307(9) 0.30413(6) 0.0416(4) Uani d . 1 1
H H16B 0.7418 0.4454 0.2984 0.050 Uiso calc R 1 1
C C17B 0.42202(19) 0.58559(11) 0.25908(8) 0.0597(5) Uani d . 1 1
H H17A 0.4712 0.6300 0.2558 0.089 Uiso calc R 1 1
H H17B 0.3536 0.5994 0.2775 0.089 Uiso calc R 1 1
H H17C 0.4005 0.5673 0.2264 0.089 Uiso calc R 1 1

loop_
_atom_site_aniso_label
_atom_site_aniso_U_11
_atom_site_aniso_U_22
_atom_site_aniso_U_33
_atom_site_aniso_U_12
_atom_site_aniso_U_13
_atom_site_aniso_U_23
O1A 0.0630(8) 0.0459(7) 0.0443(6) -0.0036(6) 0.0113(6) -0.0089(5)
O2A 0.0815(10) 0.0666(9) 0.0489(7) 0.0005(8) 0.0093(7) -0.0219(6)
N1A 0.0399(7) 0.0362(7) 0.0408(7) 0.0000(5) -0.0069(6) -0.0042(5)
C1A 0.0340(8) 0.0357(8) 0.0491(9) 0.0000(6) -0.0108(7) 0.0032(7)
C2A 0.0400(9) 0.0456(9) 0.0493(9) -0.0030(7) -0.0047(7) -0.0009(7)
C3A 0.0397(9) 0.0626(12) 0.0552(10) 0.0000(8) -0.0009(8) 0.0061(9)
C4A 0.0396(9) 0.0603(12) 0.0735(13) 0.0004(8) -0.0007(9) 0.0205(10)
C5A 0.0391(9) 0.0409(9) 0.0908(15) -0.0038(7) -0.0120(9) 0.0193(10)
C6A 0.0384(8) 0.0339(8) 0.0670(11) 0.0023(7) -0.0151(8) 0.0030(8)
C7A 0.0485(10) 0.0333(8) 0.0793(13) -0.0010(7) -0.0175(9) -0.0060(8)
C8A 0.0572(11) 0.0427(9) 0.0580(11) 0.0080(8) -0.0130(9) -0.0156(8)
C9A 0.0438(9) 0.0388(8) 0.0439(8) 0.0053(7) -0.0119(7) -0.0067(7)
C10A 0.0544(10) 0.0463(9) 0.0357(8) 0.0079(8) -0.0076(7) -0.0088(7)
C11A 0.0535(10) 0.0437(9) 0.0368(8) 0.0051(8) 0.0066(7) -0.0038(7)
C12A 0.0650(12) 0.0597(11) 0.0418(9) 0.0046(9) -0.0070(9) 0.0130(8)
C13A 0.0509(10) 0.0619(11) 0.0475(10) 0.0043(9) -0.0101(8) 0.0077(8)
C14A 0.0526(10) 0.0464(9) 0.0366(8) 0.0057(8) 0.0002(7) -0.0019(7)
C15A 0.0584(11) 0.0684(12) 0.0390(9) 0.0069(9) -0.0039(8) 0.0129(8)
C16A 0.0452(9) 0.0704(12) 0.0447(9) 0.0062(9) -0.0045(8) 0.0059(9)
C17A 0.0640(12) 0.0682(13) 0.0477(10) -0.0078(10) 0.0010(9) 0.0003(9)
O1B 0.0612(7) 0.0323(6) 0.0463(6) 0.0021(5) -0.0194(5) -0.0004(5)
O2B 0.0662(8) 0.0464(7) 0.0494(7) 0.0073(6) -0.0224(6) -0.0120(5)
N1B 0.0362(6) 0.0270(6) 0.0333(6) -0.0016(5) 0.0012(5) -0.0006(5)
C1B 0.0337(7) 0.0259(7) 0.0330(7) -0.0026(6) 0.0037(6) 0.0012(5)
C2B 0.0435(8) 0.0283(7) 0.0378(8) -0.0004(6) -0.0009(6) -0.0010(6)
C3B 0.0460(9) 0.0366(8) 0.0363(8) -0.0016(7) -0.0036(7) 0.0017(6)
C4B 0.0433(9) 0.0379(8) 0.0417(8) 0.0057(7) -0.0005(7) 0.0083(7)
C5B 0.0466(9) 0.0270(7) 0.0441(8) 0.0049(6) 0.0069(7) 0.0036(6)
C6B 0.0371(8) 0.0267(7) 0.0351(7) -0.0019(6) 0.0083(6) 0.0007(5)
C7B 0.0488(9) 0.0265(7) 0.0400(8) 0.0000(6) 0.0061(7) -0.0051(6)
C8B 0.0467(9) 0.0343(8) 0.0343(7) -0.0045(7) 0.0007(6) -0.0068(6)
C9B 0.0346(7) 0.0318(7) 0.0332(7) -0.0036(6) 0.0020(6) -0.0009(6)
C10B 0.0385(8) 0.0367(8) 0.0335(7) -0.0013(6) 0.0014(6) -0.0026(6)
C11B 0.0514(9) 0.0332(8) 0.0341(8) 0.0026(7) -0.0108(7) -0.0023(6)
C12B 0.0519(10) 0.0484(10) 0.0440(9) -0.0026(8) 0.0000(8) 0.0086(7)
C13B 0.0458(9) 0.0545(10) 0.0462(9) 0.0072(8) -0.0011(8) 0.0022(8)
C14B 0.0528(10) 0.0387(8) 0.0369(8) 0.0061(7) -0.0073(7) -0.0029(6)
C15B 0.0533(10) 0.0414(9) 0.0337(8) -0.0005(7) -0.0022(7) 0.0030(6)
C16B 0.0444(9) 0.0426(9) 0.0378(8) 0.0034(7) -0.0022(7) -0.0044(7)
C17B 0.0685(12) 0.0532(11) 0.0573(11) 0.0158(9) -0.0089(10) 0.0076(9)

loop_
_atom_type_symbol
_atom_type_description
_atom_type_scat_dispersion_real
_atom_type_scat_dispersion_imag
_atom_type_scat_source
C C 0.0181 0.0091 'International Tables Vol C Tables 4.2.6.8 and 6.1.1.4'
H H 0.0000 0.0000 'International Tables Vol C Tables 4.2.6.8 and 6.1.1.4'
N N 0.0311 0.0180 'International Tables Vol C Tables 4.2.6.8 and 6.1.1.4'
O O 0.0492 0.0322 'International Tables Vol C Tables 4.2.6.8 and 6.1.1.4'

loop_
_geom_angle_atom_site_label_1
_geom_angle_atom_site_label_2
_geom_angle_atom_site_label_3
_geom_angle
C10A O1A C11A 118.21(13)
C9A N1A C1A 117.78(14)
N1A C1A C2A 118.48(14)
N1A C1A C6A 122.53(16)
C2A C1A C6A 118.96(16)
C3A C2A C1A 120.60(17)
C3A C2A H2A 119.7
C1A C2A H2A 119.7
C2A C3A C4A 120.66(19)
C2A C3A H3A 119.7
C4A C3A H3A 119.7
C5A C4A C3A 120.14(18)
C5A C4A H4A 119.9
C3A C4A H4A 119.9
C4A C5A C6A 121.24(17)
C4A C5A H5A 119.4
C6A C5A H5A 119.4
C7A C6A C5A 124.10(17)
C7A C6A C1A 117.51(17)
C5A C6A C1A 118.38(17)
C8A C7A C6A 119.59(16)
C8A C7A H7A 120.2
C6A C7A H7A 120.2
C7A C8A C9A 119.04(17)
C7A C8A H8A 120.5
C9A C8A H8A 120.5
N1A C9A C8A 123.46(17)
N1A C9A C10A 117.90(14)
C8A C9A C10A 118.56(15)
O2A C10A O1A 123.60(18)
O2A C10A C9A 124.28(17)
O1A C10A C9A 112.06(14)
C12A C11A C16A 120.93(17)
C12A C11A O1A 118.69(15)
C16A C11A O1A 120.19(16)
C11A C12A C13A 119.03(16)
C11A C12A H12A 120.5
C13A C12A H12A 120.5
C12A C13A C14A 122.00(17)
C12A C13A H13A 119.0
C14A C13A H13A 119.0
C13A C14A C15A 117.20(17)
C13A C14A C17A 121.00(16)
C15A C14A C17A 121.79(16)
C16A C15A C14A 121.88(16)
C16A C15A H15A 119.1
C14A C15A H15A 119.1
C11A C16A C15A 118.95(17)
C11A C16A H16A 120.5
C15A C16A H16A 120.5
C14A C17A H17D 109.5
C14A C17A H17E 109.5
H17D C17A H17E 109.5
C14A C17A H17F 109.5
H17D C17A H17F 109.5
H17E C17A H17F 109.5
C10B O1B C11B 117.46(12)
C9B N1B C1B 117.50(12)
N1B C1B C2B 118.52(12)
N1B C1B C6B 122.45(13)
C2B C1B C6B 119.01(13)
C3B C2B C1B 120.54(14)
C3B C2B H2B 119.7
C1B C2B H2B 119.7
C2B C3B C4B 120.41(15)
C2B C3B H3B 119.8
C4B C3B H3B 119.8
C5B C4B C3B 120.54(15)
C5B C4B H4B 119.7
C3B C4B H4B 119.7
C4B C5B C6B 120.49(14)
C4B C5B H5B 119.8
C6B C5B H5B 119.8
C7B C6B C5B 123.60(14)
C7B C6B C1B 117.39(14)
C5B C6B C1B 119.00(14)
C8B C7B C6B 119.78(14)
C8B C7B H7B 120.1
C6B C7B H7B 120.1
C7B C8B C9B 118.53(14)
C7B C8B H8B 120.7
C9B C8B H8B 120.7
N1B C9B C8B 124.34(14)
N1B C9B C10B 117.87(13)
C8B C9B C10B 117.79(13)
O2B C10B O1B 124.15(14)
O2B C10B C9B 124.21(14)
O1B C10B C9B 111.63(12)
C12B C11B C16B 121.32(15)
C12B C11B O1B 120.35(15)
C16B C11B O1B 118.14(15)
C11B C12B C13B 119.00(16)
C11B C12B H12B 120.5
C13B C12B H12B 120.5
C14B C13B C12B 121.30(17)
C14B C13B H13B 119.4
C12B C13B H13B 119.4
C13B C14B C15B 118.22(15)
C13B C14B C17B 120.91(17)
C15B C14B C17B 120.87(16)
C14B C15B C16B 121.28(16)
C14B C15B H15B 119.4
C16B C15B H15B 119.4
C11B C16B C15B 118.88(16)
C11B C16B H16B 120.6
C15B C16B H16B 120.6
C14B C17B H17A 109.5
C14B C17B H17B 109.5
H17A C17B H17B 109.5
C14B C17B H17C 109.5
H17A C17B H17C 109.5
H17B C17B H17C 109.5

loop_
_geom_bond_atom_site_label_1
_geom_bond_atom_site_label_2
_geom_bond_distance
O1A C10A 1.349(2)
O1A C11A 1.409(2)
O2A C10A 1.198(2)
N1A C9A 1.316(2)
N1A C1A 1.362(2)
C1A C2A 1.413(2)
C1A C6A 1.423(2)
C2A C3A 1.366(2)
C2A H2A 0.9300
C3A C4A 1.404(3)
C3A H3A 0.9300
C4A C5A 1.357(3)
C4A H4A 0.9300
C5A C6A 1.419(3)
C5A H5A 0.9300
C6A C7A 1.403(3)
C7A C8A 1.360(3)
C7A H7A 0.9300
C8A C9A 1.418(2)
C8A H8A 0.9300
C9A C10A 1.494(3)
C11A C12A 1.370(2)
C11A C16A 1.372(2)
C12A C13A 1.378(3)
C12A H12A 0.9300
C13A C14A 1.379(2)
C13A H13A 0.9300
C14A C15A 1.386(2)
C14A C17A 1.508(3)
C15A C16A 1.378(3)
C15A H15A 0.9300
C16A H16A 0.9300
C17A H17D 0.9600
C17A H17E 0.9600
C17A H17F 0.9600
O1B C10B 1.3486(18)
O1B C11B 1.4108(18)
O2B C10B 1.1930(18)
N1B C9B 1.3139(18)
N1B C1B 1.3626(18)
C1B C2B 1.412(2)
C1B C6B 1.4254(19)
C2B C3B 1.362(2)
C2B H2B 0.9300
C3B C4B 1.411(2)
C3B H3B 0.9300
C4B C5B 1.363(2)
C4B H4B 0.9300
C5B C6B 1.410(2)
C5B H5B 0.9300
C6B C7B 1.410(2)
C7B C8B 1.358(2)
C7B H7B 0.9300
C8B C9B 1.415(2)
C8B H8B 0.9300
C9B C10B 1.501(2)
C11B C12B 1.370(2)
C11B C16B 1.377(2)
C12B C13B 1.390(2)
C12B H12B 0.9300
C13B C14B 1.382(2)
C13B H13B 0.9300
C14B C15B 1.386(2)
C14B C17B 1.509(2)
C15B C16B 1.387(2)
C15B H15B 0.9300
C16B H16B 0.9300
C17B H17A 0.9600
C17B H17B 0.9600
C17B H17C 0.9600

loop_
_geom_hbond_atom_site_label_D
_geom_hbond_atom_site_label_H
_geom_hbond_atom_site_label_A
_geom_hbond_site_symmetry_A
_geom_hbond_distance_DH
_geom_hbond_distance_HA
_geom_hbond_distance_DA
_geom_hbond_angle_DHA
C15B H15B O2A 6_656 0.93 2.59 3.343(2) 137.8

loop_
_geom_torsion_atom_site_label_1
_geom_torsion_atom_site_label_2
_geom_torsion_atom_site_label_3
_geom_torsion_atom_site_label_4
_geom_torsion
C9A N1A C1A C2A 178.47(14)
C9A N1A C1A C6A 0.2(2)
N1A C1A C2A C3A -176.71(15)
C6A C1A C2A C3A 1.6(2)
C1A C2A C3A C4A -0.6(3)
C2A C3A C4A C5A -0.2(3)
C3A C4A C5A C6A 0.0(3)
C4A C5A C6A C7A 179.93(17)
C4A C5A C6A C1A 1.1(3)
N1A C1A C6A C7A -2.5(2)
C2A C1A C6A C7A 179.24(15)
N1A C1A C6A C5A 176.45(14)
C2A C1A C6A C5A -1.8(2)
C5A C6A C7A C8A -176.68(17)
C1A C6A C7A C8A 2.2(2)
C6A C7A C8A C9A 0.2(3)
C1A N1A C9A C8A 2.4(2)
C1A N1A C9A C10A -174.34(13)
C7A C8A C9A N1A -2.7(3)
C7A C8A C9A C10A 174.08(16)
C11A O1A C10A O2A -2.1(3)
C11A O1A C10A C9A 175.13(14)
N1A C9A C10A O2A 176.18(17)
C8A C9A C10A O2A -0.7(3)
N1A C9A C10A O1A -1.0(2)
C8A C9A C10A O1A -177.91(15)
C10A O1A C11A C12A -101.26(19)
C10A O1A C11A C16A 83.7(2)
C16A C11A C12A C13A -0.8(3)
O1A C11A C12A C13A -175.76(16)
C11A C12A C13A C14A 0.0(3)
C12A C13A C14A C15A 0.7(3)
C12A C13A C14A C17A -178.47(18)
C13A C14A C15A C16A -0.6(3)
C17A C14A C15A C16A 178.60(19)
C12A C11A C16A C15A 0.9(3)
O1A C11A C16A C15A 175.81(17)
C14A C15A C16A C11A -0.2(3)
C9B N1B C1B C2B 179.00(13)
C9B N1B C1B C6B 0.8(2)
N1B C1B C2B C3B -178.08(13)
C6B C1B C2B C3B 0.2(2)
C1B C2B C3B C4B -0.6(2)
C2B C3B C4B C5B 0.7(2)
C3B C4B C5B C6B -0.3(2)
C4B C5B C6B C7B 179.09(15)
C4B C5B C6B C1B -0.1(2)
N1B C1B C6B C7B -0.9(2)
C2B C1B C6B C7B -179.09(13)
N1B C1B C6B C5B 178.34(13)
C2B C1B C6B C5B 0.1(2)
C5B C6B C7B C8B -179.01(14)
C1B C6B C7B C8B 0.2(2)
C6B C7B C8B C9B 0.6(2)
C1B N1B C9B C8B 0.0(2)
C1B N1B C9B C10B -179.30(12)
C7B C8B C9B N1B -0.7(2)
C7B C8B C9B C10B 178.62(14)
C11B O1B C10B O2B -2.6(2)
C11B O1B C10B C9B 176.32(13)
N1B C9B C10B O2B -167.71(15)
C8B C9B C10B O2B 12.9(2)
N1B C9B C10B O1B 13.42(19)
C8B C9B C10B O1B -165.96(13)
C10B O1B C11B C12B 82.90(19)
C10B O1B C11B C16B -101.91(17)
C16B C11B C12B C13B -0.3(3)
O1B C11B C12B C13B 174.77(15)
C11B C12B C13B C14B -0.1(3)
C12B C13B C14B C15B 0.8(3)
C12B C13B C14B C17B -179.43(17)
C13B C14B C15B C16B -1.0(2)
C17B C14B C15B C16B 179.21(16)
C12B C11B C16B C15B 0.1(2)
O1B C11B C16B C15B -175.10(13)
C14B C15B C16B C11B 0.6(2)

loop_
_cod_related_entry_id
_cod_related_entry_database
_cod_related_entry_code
1 ChemSpider 294692
